data_7025483
loop_
_publ_author_name
'Constable, Edwin C.'
'Zhang, Guoqi'
'Housecroft, Catherine E.'
'Zampese, Jennifer A.'

_publ_section_title
;
 Mix and match: templating chiral Schiff base ligands to suit the needs of
 the metal ion.
;
_journal_issue 22
_journal_name_full 'Dalton transactions (Cambridge, England : 2003)'
_journal_page_first 5332
_journal_page_last 5340
_journal_paper_doi 10.1039/c001145b
_journal_volume 39
_journal_year 2010
_chemical_absolute_configuration ad
_chemical_formula_moiety '2(C50 H44 Fe N8), 2(F6 P), 2(Cl), H2 O'
_chemical_formula_sum 'C100 H90 Cl2 F12 Fe2 N16 O P2'
_chemical_formula_weight 2004.42
_chemical_name_systematic
;
?
;
_space_group_IT_number 19
_symmetry_cell_setting orthorhombic
_symmetry_space_group_name_Hall 'P 2ac 2ab'
_symmetry_space_group_name_H-M 'P 21 21 21'
_atom_sites_solution_hydrogens geom
_atom_sites_solution_primary direct
_atom_sites_solution_secondary difmap
_audit_creation_method SHELXL-97
_cell_angle_alpha 90.00
_cell_angle_beta 90.00
_cell_angle_gamma 90.00
_cell_formula_units_Z 2
_cell_length_a 11.068(2)
_cell_length_b 15.986(3)
_cell_length_c 25.723(5)
_cell_measurement_temperature 173(2)
_cell_volume 4551.2(15)
_computing_cell_refinement 'Stoe IPDS'
_computing_data_collection 'Stoe IPDS'
_computing_data_reduction 'Stoe IPDS'
_computing_molecular_graphics 'Bruker SHELXTL'
_computing_publication_material 'Bruker SHELXTL'
_computing_structure_refinement 'SHELXL-97 (Sheldrick, 1997)'
_computing_structure_solution 'SHELXS-97 (Sheldrick, 1990)'
_diffrn_ambient_temperature 173(2)
_diffrn_measured_fraction_theta_full 0.998
_diffrn_measured_fraction_theta_max 0.998
_diffrn_measurement_device_type 'Stoe IPDS'
_diffrn_measurement_method '\w scans'
_diffrn_radiation_monochromator graphite
_diffrn_radiation_source 'fine-focus sealed tube'
_diffrn_radiation_type MoK\a
_diffrn_radiation_wavelength 0.71073
_diffrn_reflns_av_R_equivalents 0.1587
_diffrn_reflns_av_sigmaI/netI 0.0628
_diffrn_reflns_limit_h_max 14
_diffrn_reflns_limit_h_min -14
_diffrn_reflns_limit_k_max 20
_diffrn_reflns_limit_k_min -20
_diffrn_reflns_limit_l_max 33
_diffrn_reflns_limit_l_min -33
_diffrn_reflns_number 85405
_diffrn_reflns_theta_full 27.50
_diffrn_reflns_theta_max 27.50
_diffrn_reflns_theta_min 2.55
_exptl_absorpt_coefficient_mu 0.498
_exptl_absorpt_correction_T_max 0.9901
_exptl_absorpt_correction_T_min 0.7544
_exptl_absorpt_correction_type multi-scan
_exptl_absorpt_process_details '(Blessing 1951)'
_exptl_crystal_colour red
_exptl_crystal_density_diffrn 1.461
_exptl_crystal_density_method 'not measured'
_exptl_crystal_description needle
_exptl_crystal_F_000 2064
_exptl_crystal_size_max 0.60
_exptl_crystal_size_mid 0.06
_exptl_crystal_size_min 0.02
_refine_diff_density_max 0.616
_refine_diff_density_min -0.689
_refine_diff_density_rms 0.066
_refine_ls_abs_structure_details 'Flack H D (1983), Acta Cryst. A39, 876-881'
_refine_ls_abs_structure_Flack 0.012(13)
_refine_ls_extinction_method none
_refine_ls_goodness_of_fit_ref 1.100
_refine_ls_hydrogen_treatment mixed
_refine_ls_matrix_type full
_refine_ls_number_parameters 625
_refine_ls_number_reflns 10448
_refine_ls_number_restraints 4
_refine_ls_restrained_S_all 1.100
_refine_ls_R_factor_all 0.0503
_refine_ls_R_factor_gt 0.0473
_refine_ls_shift/su_max 0.001
_refine_ls_shift/su_mean 0.000
_refine_ls_structure_factor_coef Fsqd
_refine_ls_weighting_details 'calc w=1/[\s^2^(Fo^2^)+(0.0478P)^2^+2.1011P] where P=(Fo^2^+2Fc^2^)/3'
_refine_ls_weighting_scheme calc
_refine_ls_wR_factor_gt 0.1146
_refine_ls_wR_factor_ref 0.1169
_reflns_number_gt 9967
_reflns_number_total 10448
_reflns_threshold_expression >2sigma(I)
_cod_data_source_file c001145b.txt
_cod_data_source_block gq114
_cod_depositor_comments
;
The following automatic conversions were performed:

'_symmetry_cell_setting' value 'Orthorhombic' changed to
'orthorhombic' according to
/home/saulius/struct/CIF-dictionaries/cif_core.dic dictionary named
'cif_core.dic' version 2.4.2 from 2011-04-26.

Automatic conversion script
Id: cif_fix_values 1891 2012-01-12 08:04:46Z andrius 
;
_cod_original_cell_volume 4551.3(16)
_cod_original_sg_symbol_Hall P2ac2ab
_cod_original_sg_symbol_H-M P2(1)2(1)2(1)
_cod_database_code 7025483

loop_
_symmetry_equiv_pos_as_xyz
'x, y, z'
'-x+1/2, -y, z+1/2'
'-x, y+1/2, -z+1/2'
'x+1/2, -y+1/2, -z'

loop_
_atom_site_label
_atom_site_type_symbol
_atom_site_fract_x
_atom_site_fract_y
_atom_site_fract_z
_atom_site_U_iso_or_equiv
_atom_site_adp_type
_atom_site_occupancy
_atom_site_symmetry_multiplicity
_atom_site_calc_flag
_atom_site_refinement_flags
Fe1 Fe 0.87377(3) 0.98227(2) 0.053935(13) 0.01882(8) Uani 1 1 d .
N1 N 0.7748(2) 0.92038(13) -0.00294(9) 0.0214(4) Uani 1 1 d D
H1 H 0.819(3) 0.8775(16) -0.0148(13) 0.026 Uiso 1 1 d D
N2 N 0.5643(2) 0.93243(15) -0.00636(10) 0.0272(5) Uani 1 1 d D
H2 H 0.493(2) 0.907(2) -0.0036(15) 0.033 Uiso 1 1 d D
N3 N 0.7407(2) 0.95371(12) 0.09609(9) 0.0216(4) Uani 1 1 d .
N4 N 0.9250(2) 1.03822(12) 0.11825(9) 0.0238(4) Uani 1 1 d .
C1 C 0.8753(3) 0.88681(19) -0.11182(12) 0.0356(6) Uani 1 1 d .
H1A H 0.8678 0.8383 -0.0907 0.043 Uiso 1 1 calc R
C2 C 0.9441(3) 0.8837(2) -0.15712(15) 0.0455(8) Uani 1 1 d .
H2A H 0.9831 0.8330 -0.1667 0.055 Uiso 1 1 calc R
C3 C 0.9559(3) 0.9536(3) -0.18827(13) 0.0453(8) Uani 1 1 d .
H3A H 1.0022 0.9509 -0.2193 0.054 Uiso 1 1 calc R
C4 C 0.9003(3) 1.0272(2) -0.17406(12) 0.0432(8) Uani 1 1 d .
H4A H 0.9089 1.0755 -0.1952 0.052 Uiso 1 1 calc R
C5 C 0.8318(3) 1.0310(2) -0.12893(12) 0.0347(6) Uani 1 1 d .
H5A H 0.7941 1.0821 -0.1193 0.042 Uiso 1 1 calc R
C6 C 0.8178(3) 0.96017(17) -0.09732(11) 0.0261(5) Uani 1 1 d .
C7 C 0.7365(2) 0.96776(15) -0.05078(11) 0.0238(5) Uani 1 1 d .
H7A H 0.7336 1.0283 -0.0412 0.029 Uiso 1 1 calc R
C8 C 0.6059(2) 0.93951(16) -0.06015(11) 0.0264(5) Uani 1 1 d .
H8A H 0.6040 0.8838 -0.0778 0.032 Uiso 1 1 calc R
C9 C 0.5373(3) 1.00358(17) -0.09131(12) 0.0311(6) Uani 1 1 d .
C10 C 0.5039(3) 1.0797(2) -0.06876(15) 0.0414(8) Uani 1 1 d .
H10A H 0.5153 1.0885 -0.0326 0.050 Uiso 1 1 calc R
C11 C 0.4542(4) 1.1425(2) -0.09919(19) 0.0549(10) Uani 1 1 d .
H11A H 0.4322 1.1945 -0.0839 0.066 Uiso 1 1 calc R
C12 C 0.4364(4) 1.1293(3) -0.15217(19) 0.0593(11) Uani 1 1 d .
H12A H 0.4040 1.1728 -0.1731 0.071 Uiso 1 1 calc R
C13 C 0.4654(4) 1.0544(3) -0.17405(17) 0.0615(12) Uani 1 1 d .
H13A H 0.4505 1.0449 -0.2099 0.074 Uiso 1 1 calc R
C14 C 0.5168(4) 0.9916(2) -0.14369(14) 0.0446(8) Uani 1 1 d .
H14A H 0.5381 0.9398 -0.1593 0.053 Uiso 1 1 calc R
C15 C 0.6590(2) 0.88716(16) 0.02065(11) 0.0231(5) Uani 1 1 d .
H15A H 0.6514 0.8258 0.0137 0.028 Uiso 1 1 calc R
C16 C 0.6530(2) 0.90370(15) 0.07824(11) 0.0229(5) Uani 1 1 d .
C17 C 0.5647(3) 0.87193(19) 0.11072(12) 0.0310(6) Uani 1 1 d .
H17A H 0.5043 0.8352 0.0978 0.037 Uiso 1 1 calc R
C18 C 0.5666(3) 0.8952(2) 0.16285(13) 0.0376(7) Uani 1 1 d .
H18A H 0.5072 0.8740 0.1860 0.045 Uiso 1 1 calc R
C19 C 0.6544(3) 0.94883(19) 0.18088(12) 0.0321(6) Uani 1 1 d .
H19A H 0.6552 0.9658 0.2163 0.038 Uiso 1 1 calc R
C20 C 0.7416(3) 0.97764(16) 0.14672(10) 0.0244(5) Uani 1 1 d .
C21 C 0.8453(3) 1.03177(16) 0.15849(11) 0.0260(5) Uani 1 1 d .
C22 C 0.8635(3) 1.07249(19) 0.20542(12) 0.0352(6) Uani 1 1 d .
H22A H 0.8064 1.0673 0.2328 0.042 Uiso 1 1 calc R
C23 C 0.9661(4) 1.1207(2) 0.21181(13) 0.0414(8) Uani 1 1 d .
H23A H 0.9809 1.1485 0.2438 0.050 Uiso 1 1 calc R
C24 C 1.0471(3) 1.12815(19) 0.17110(13) 0.0369(7) Uani 1 1 d .
H24A H 1.1177 1.1615 0.1746 0.044 Uiso 1 1 calc R
C25 C 1.0233(3) 1.08597(17) 0.12501(12) 0.0295(6) Uani 1 1 d .
H25A H 1.0790 1.0912 0.0971 0.035 Uiso 1 1 calc R
N5 N 0.9681(2) 0.87350(12) 0.06926(9) 0.0204(4) Uani 1 1 d D
H5 H 0.925(3) 0.8334(16) 0.0554(13) 0.024 Uiso 1 1 d D
N6 N 1.1776(2) 0.87936(14) 0.07847(10) 0.0250(5) Uani 1 1 d D
H6 H 1.247(2) 0.861(2) 0.0673(14) 0.030 Uiso 1 1 d D
N7 N 1.0054(2) 1.00331(12) 0.00905(9) 0.0210(4) Uani 1 1 d .
N8 N 0.8247(2) 1.09267(13) 0.02916(9) 0.0232(4) Uani 1 1 d .
C26 C 0.8746(3) 0.72406(18) 0.13165(12) 0.0350(6) Uani 1 1 d .
H26A H 0.8958 0.7094 0.0970 0.042 Uiso 1 1 calc R
C27 C 0.7990(3) 0.6720(2) 0.16009(15) 0.0425(8) Uani 1 1 d .
H27A H 0.7683 0.6224 0.1447 0.051 Uiso 1 1 calc R
C28 C 0.7680(3) 0.6920(2) 0.21077(14) 0.0402(8) Uani 1 1 d .
H28A H 0.7162 0.6562 0.2301 0.048 Uiso 1 1 calc R
C29 C 0.8130(3) 0.7643(2) 0.23292(13) 0.0381(7) Uani 1 1 d .
H29A H 0.7916 0.7787 0.2675 0.046 Uiso 1 1 calc R
C30 C 0.8896(3) 0.81601(17) 0.20456(11) 0.0307(6) Uani 1 1 d .
H30A H 0.9219 0.8648 0.2204 0.037 Uiso 1 1 calc R
C31 C 0.9195(3) 0.79716(16) 0.15329(11) 0.0240(5) Uani 1 1 d .
C32 C 1.0033(2) 0.85517(15) 0.12479(10) 0.0222(5) Uani 1 1 d .
H32A H 1.0037 0.9096 0.1440 0.027 Uiso 1 1 calc R
C33 C 1.1355(3) 0.82544(15) 0.12062(10) 0.0241(5) Uani 1 1 d .
H33A H 1.1381 0.7655 0.1095 0.029 Uiso 1 1 calc R
C34 C 1.2029(3) 0.83636(17) 0.17085(11) 0.0269(5) Uani 1 1 d .
C35 C 1.2304(3) 0.76790(19) 0.20145(13) 0.0350(6) Uani 1 1 d .
H35A H 1.2102 0.7132 0.1899 0.042 Uiso 1 1 calc R
C36 C 1.2878(4) 0.7788(2) 0.24933(15) 0.0446(8) Uani 1 1 d .
H36A H 1.3068 0.7315 0.2702 0.054 Uiso 1 1 calc R
C37 C 1.3167(3) 0.8580(3) 0.26639(13) 0.0425(8) Uani 1 1 d .
H37A H 1.3549 0.8654 0.2992 0.051 Uiso 1 1 calc R
C38 C 1.2902(3) 0.9269(2) 0.23570(13) 0.0381(7) Uani 1 1 d .
H38A H 1.3109 0.9814 0.2474 0.046 Uiso 1 1 calc R
C39 C 1.2335(3) 0.91653(19) 0.18802(12) 0.0332(6) Uani 1 1 d .
H39A H 1.2155 0.9639 0.1671 0.040 Uiso 1 1 calc R
C40 C 1.0843(2) 0.87270(15) 0.03906(10) 0.0230(5) Uani 1 1 d .
H40A H 1.0927 0.8186 0.0198 0.028 Uiso 1 1 calc R
C41 C 1.0910(2) 0.94507(15) 0.00161(10) 0.0227(5) Uani 1 1 d .
C42 C 1.1764(3) 0.95367(17) -0.03681(11) 0.0284(6) Uani 1 1 d .
H42A H 1.2362 0.9118 -0.0418 0.034 Uiso 1 1 calc R
C43 C 1.1742(3) 1.02484(18) -0.06849(11) 0.0314(6) Uani 1 1 d .
H43A H 1.2331 1.0322 -0.0950 0.038 Uiso 1 1 calc R
C44 C 1.0852(3) 1.08447(16) -0.06081(11) 0.0273(5) Uani 1 1 d .
H44A H 1.0816 1.1328 -0.0823 0.033 Uiso 1 1 calc R
C45 C 1.0012(3) 1.07278(15) -0.02128(10) 0.0235(5) Uani 1 1 d .
C46 C 0.8988(2) 1.12604(15) -0.00748(10) 0.0231(5) Uani 1 1 d .
C47 C 0.8756(3) 1.20392(16) -0.02983(12) 0.0306(6) Uani 1 1 d .
H47A H 0.9278 1.2261 -0.0557 0.037 Uiso 1 1 calc R
C48 C 0.7750(3) 1.24835(18) -0.01353(15) 0.0389(7) Uani 1 1 d .
H48A H 0.7570 1.3015 -0.0282 0.047 Uiso 1 1 calc R
C49 C 0.7018(3) 1.21467(19) 0.02396(14) 0.0379(7) Uani 1 1 d .
H49A H 0.6327 1.2446 0.0356 0.045 Uiso 1 1 calc R
C50 C 0.7287(3) 1.13661(16) 0.04493(11) 0.0277(6) Uani 1 1 d .
H50A H 0.6776 1.1140 0.0711 0.033 Uiso 1 1 calc R
Cl1 Cl 1.37261(7) 0.77312(4) 0.00907(3) 0.02822(13) Uani 1 1 d .
P1 P 1.45697(9) 1.17530(5) 0.15959(4) 0.03829(19) Uani 1 1 d .
F10 F 1.4534(2) 1.21845(16) 0.21545(9) 0.0575(6) Uani 1 1 d .
F11 F 1.5313(2) 1.25382(14) 0.13787(10) 0.0546(6) Uani 1 1 d .
F12 F 1.4621(3) 1.13634(16) 0.10274(10) 0.0638(7) Uani 1 1 d .
F13 F 1.3820(3) 1.09885(16) 0.18135(11) 0.0749(8) Uani 1 1 d .
F14 F 1.3341(2) 1.22131(19) 0.14452(11) 0.0657(7) Uani 1 1 d .
F15 F 1.5804(2) 1.13188(15) 0.17471(12) 0.0659(7) Uani 1 1 d .
O1 O 1.2694(6) 1.0523(3) 0.0640(3) 0.0595(15) Uani 0.50 1 d P

loop_
_atom_site_aniso_label
_atom_site_aniso_U_11
_atom_site_aniso_U_22
_atom_site_aniso_U_33
_atom_site_aniso_U_23
_atom_site_aniso_U_13
_atom_site_aniso_U_12
Fe1 0.02310(16) 0.01494(14) 0.01843(15) -0.00093(12) 0.00223(14) 0.00005(13)
N1 0.0255(11) 0.0194(9) 0.0193(10) 0.0010(8) 0.0014(9) -0.0021(8)
N2 0.0224(11) 0.0309(11) 0.0282(12) 0.0030(9) -0.0014(10) -0.0019(9)
N3 0.0258(10) 0.0167(9) 0.0224(10) 0.0015(8) 0.0018(9) 0.0026(8)
N4 0.0327(11) 0.0156(9) 0.0231(10) -0.0020(7) 0.0002(9) 0.0004(8)
C1 0.0423(15) 0.0371(14) 0.0273(14) -0.0001(11) 0.0054(14) 0.0040(14)
C2 0.0456(19) 0.0542(19) 0.0366(17) -0.0061(15) 0.0086(16) 0.0041(16)
C3 0.0415(18) 0.071(2) 0.0230(14) -0.0003(15) 0.0086(14) -0.0119(17)
C4 0.054(2) 0.0540(19) 0.0219(13) 0.0074(13) -0.0002(13) -0.0192(16)
C5 0.0433(16) 0.0347(15) 0.0262(14) 0.0045(11) -0.0021(13) -0.0105(13)
C6 0.0271(13) 0.0304(13) 0.0210(12) -0.0008(10) -0.0030(11) -0.0049(10)
C7 0.0276(12) 0.0224(11) 0.0215(11) 0.0007(9) -0.0028(11) -0.0023(9)
C8 0.0294(14) 0.0262(11) 0.0236(12) 0.0012(10) -0.0045(11) -0.0033(10)
C9 0.0293(13) 0.0308(14) 0.0333(14) 0.0070(11) -0.0045(12) -0.0027(11)
C10 0.0458(18) 0.0342(15) 0.0441(19) 0.0068(14) -0.0090(15) 0.0075(13)
C11 0.051(2) 0.0391(17) 0.074(3) 0.0163(19) -0.012(2) 0.0073(16)
C12 0.057(2) 0.055(2) 0.066(3) 0.032(2) -0.022(2) -0.0002(19)
C13 0.066(3) 0.074(3) 0.044(2) 0.025(2) -0.023(2) -0.012(2)
C14 0.0509(19) 0.0454(17) 0.0373(17) 0.0084(14) -0.0136(15) -0.0078(16)
C15 0.0262(13) 0.0194(11) 0.0236(12) 0.0016(9) 0.0011(10) -0.0031(9)
C16 0.0216(12) 0.0205(10) 0.0266(12) -0.0005(9) 0.0007(10) 0.0010(9)
C17 0.0267(13) 0.0350(14) 0.0312(14) 0.0036(12) 0.0029(12) -0.0058(12)
C18 0.0354(16) 0.0482(17) 0.0292(15) 0.0080(13) 0.0082(14) -0.0015(14)
C19 0.0369(16) 0.0350(14) 0.0243(13) -0.0008(11) 0.0067(12) 0.0028(12)
C20 0.0297(12) 0.0206(11) 0.0228(12) -0.0018(10) 0.0038(10) 0.0030(10)
C21 0.0315(14) 0.0229(11) 0.0236(12) -0.0019(9) 0.0032(11) 0.0038(10)
C22 0.0438(17) 0.0367(14) 0.0252(13) -0.0084(11) 0.0018(14) 0.0028(14)
C23 0.058(2) 0.0366(15) 0.0299(15) -0.0145(13) -0.0020(15) -0.0045(15)
C24 0.0400(17) 0.0328(14) 0.0378(17) -0.0107(13) -0.0019(14) -0.0080(13)
C25 0.0356(15) 0.0255(12) 0.0274(13) -0.0062(11) 0.0004(12) -0.0044(11)
N5 0.0241(10) 0.0165(9) 0.0205(10) -0.0009(7) -0.0004(8) 0.0017(8)
N6 0.0209(10) 0.0254(10) 0.0288(12) 0.0034(9) 0.0015(9) 0.0021(9)
N7 0.0263(10) 0.0161(9) 0.0206(10) -0.0003(7) 0.0009(9) -0.0014(7)
N8 0.0260(11) 0.0184(9) 0.0253(11) -0.0035(8) 0.0000(9) -0.0004(8)
C26 0.0449(16) 0.0331(14) 0.0271(13) 0.0016(11) 0.0044(14) -0.0077(14)
C27 0.049(2) 0.0369(16) 0.0411(18) 0.0069(14) 0.0050(16) -0.0133(15)
C28 0.0424(18) 0.0381(16) 0.0401(18) 0.0145(13) 0.0094(15) -0.0034(14)
C29 0.0450(18) 0.0415(16) 0.0278(14) 0.0103(13) 0.0083(14) 0.0089(14)
C30 0.0397(16) 0.0284(12) 0.0240(12) 0.0030(10) 0.0008(12) 0.0030(12)
C31 0.0261(12) 0.0220(11) 0.0240(12) 0.0025(10) 0.0000(11) 0.0034(10)
C32 0.0272(13) 0.0200(11) 0.0194(12) 0.0000(9) 0.0009(10) 0.0030(10)
C33 0.0250(12) 0.0212(10) 0.0263(12) 0.0002(9) 0.0009(11) 0.0025(10)
C34 0.0257(13) 0.0288(13) 0.0262(13) 0.0015(11) 0.0008(11) 0.0020(10)
C35 0.0387(16) 0.0290(13) 0.0373(16) 0.0067(12) -0.0057(14) 0.0012(12)
C36 0.048(2) 0.0469(18) 0.0394(18) 0.0131(15) -0.0110(16) -0.0012(16)
C37 0.0375(17) 0.063(2) 0.0269(15) 0.0025(15) -0.0074(13) -0.0057(16)
C38 0.0370(16) 0.0450(17) 0.0324(16) -0.0081(13) -0.0043(14) -0.0068(14)
C39 0.0367(16) 0.0329(14) 0.0299(14) -0.0019(11) -0.0041(13) -0.0032(12)
C40 0.0275(12) 0.0172(10) 0.0244(12) 0.0007(9) 0.0024(10) 0.0030(9)
C41 0.0252(12) 0.0194(10) 0.0235(12) -0.0028(9) 0.0027(10) 0.0023(9)
C42 0.0316(13) 0.0278(12) 0.0258(13) 0.0010(10) 0.0061(12) 0.0048(10)
C43 0.0365(14) 0.0301(13) 0.0275(13) 0.0028(11) 0.0102(12) -0.0017(12)
C44 0.0331(13) 0.0208(11) 0.0279(13) 0.0031(10) 0.0051(12) -0.0038(10)
C45 0.0304(13) 0.0171(10) 0.0228(12) -0.0003(9) -0.0003(11) -0.0009(10)
C46 0.0299(13) 0.0171(10) 0.0224(11) -0.0005(9) -0.0013(10) 0.0004(9)
C47 0.0348(14) 0.0206(11) 0.0366(14) 0.0055(10) 0.0003(14) 0.0016(11)
C48 0.0446(18) 0.0221(12) 0.0500(19) 0.0083(12) 0.0003(16) 0.0072(12)
C49 0.0406(17) 0.0262(13) 0.0468(19) 0.0002(13) 0.0043(15) 0.0107(12)
C50 0.0325(14) 0.0197(11) 0.0309(14) -0.0011(10) 0.0033(12) 0.0078(10)
Cl1 0.0330(3) 0.0205(2) 0.0312(3) -0.0049(2) 0.0024(3) 0.0004(3)
P1 0.0443(5) 0.0341(4) 0.0365(4) 0.0086(3) 0.0095(4) 0.0019(3)
F10 0.0585(14) 0.0715(15) 0.0424(12) -0.0054(11) 0.0127(11) -0.0078(12)
F11 0.0621(14) 0.0469(11) 0.0549(14) 0.0194(10) 0.0032(11) -0.0126(10)
F12 0.0769(17) 0.0668(14) 0.0476(13) -0.0177(12) 0.0127(13) -0.0097(14)
F13 0.105(2) 0.0564(13) 0.0633(16) 0.0157(12) 0.0049(17) -0.0351(15)
F14 0.0471(13) 0.0849(18) 0.0649(17) 0.0034(14) -0.0024(12) 0.0145(13)
F15 0.0707(16) 0.0461(12) 0.0810(18) 0.0064(12) -0.0043(14) 0.0250(12)
O1 0.069(4) 0.041(3) 0.069(4) 0.005(3) -0.005(3) -0.012(3)

loop_
_atom_type_symbol
_atom_type_description
_atom_type_scat_dispersion_real
_atom_type_scat_dispersion_imag
_atom_type_scat_source
C C 0.0033 0.0016 'International Tables Vol C Tables 4.2.6.8 and 6.1.1.4'
H H 0.0000 0.0000 'International Tables Vol C Tables 4.2.6.8 and 6.1.1.4'
N N 0.0061 0.0033 'International Tables Vol C Tables 4.2.6.8 and 6.1.1.4'
O O 0.0106 0.0060 'International Tables Vol C Tables 4.2.6.8 and 6.1.1.4'
F F 0.0171 0.0103 'International Tables Vol C Tables 4.2.6.8 and 6.1.1.4'
P P 0.1023 0.0942 'International Tables Vol C Tables 4.2.6.8 and 6.1.1.4'
Fe Fe 0.3463 0.8444 'International Tables Vol C Tables 4.2.6.8 and 6.1.1.4'
Cl Cl 0.1484 0.1585 'International Tables Vol C Tables 4.2.6.8 and 6.1.1.4'

loop_
_geom_angle_atom_site_label_1
_geom_angle_atom_site_label_2
_geom_angle_atom_site_label_3
_geom_angle
N3 Fe1 N7 175.75(9)
N3 Fe1 N8 100.91(10)
N7 Fe1 N8 81.61(9)
N3 Fe1 N4 81.45(10)
N7 Fe1 N4 102.18(10)
N8 Fe1 N4 86.77(9)
N3 Fe1 N5 94.66(9)
N7 Fe1 N5 82.92(9)
N8 Fe1 N5 164.38(9)
N4 Fe1 N5 94.40(9)
N3 Fe1 N1 82.98(9)
N7 Fe1 N1 93.50(9)
N8 Fe1 N1 93.09(9)
N4 Fe1 N1 164.11(10)
N5 Fe1 N1 90.01(9)
C7 N1 C15 105.4(2)
C7 N1 Fe1 118.97(15)
C15 N1 Fe1 109.33(16)
C7 N1 H1 105(2)
C15 N1 H1 109(2)
Fe1 N1 H1 109(2)
C15 N2 C8 105.3(2)
C15 N2 H2 112(2)
C8 N2 H2 113(3)
C16 N3 C20 120.1(2)
C16 N3 Fe1 120.94(18)
C20 N3 Fe1 118.59(19)
C25 N4 C21 118.0(2)
C25 N4 Fe1 127.1(2)
C21 N4 Fe1 114.70(19)
C6 C1 C2 120.5(3)
C6 C1 H1A 119.8
C2 C1 H1A 119.8
C3 C2 C1 120.5(3)
C3 C2 H2A 119.7
C1 C2 H2A 119.7
C4 C3 C2 119.7(3)
C4 C3 H3A 120.2
C2 C3 H3A 120.2
C3 C4 C5 120.2(3)
C3 C4 H4A 119.9
C5 C4 H4A 119.9
C4 C5 C6 120.7(3)
C4 C5 H5A 119.7
C6 C5 H5A 119.7
C1 C6 C5 118.4(3)
C1 C6 C7 123.9(3)
C5 C6 C7 117.6(3)
C6 C7 N1 116.2(2)
C6 C7 C8 114.5(2)
N1 C7 C8 104.2(2)
C6 C7 H7A 107.1
N1 C7 H7A 107.1
C8 C7 H7A 107.1
N2 C8 C9 113.4(2)
N2 C8 C7 99.8(2)
C9 C8 C7 111.0(2)
N2 C8 H8A 110.7
C9 C8 H8A 110.7
C7 C8 H8A 110.7
C14 C9 C10 118.9(3)
C14 C9 C8 120.6(3)
C10 C9 C8 120.3(3)
C11 C10 C9 120.1(4)
C11 C10 H10A 120.0
C9 C10 H10A 120.0
C10 C11 C12 119.9(4)
C10 C11 H11A 120.1
C12 C11 H11A 120.1
C13 C12 C11 120.3(3)
C13 C12 H12A 119.9
C11 C12 H12A 119.9
C12 C13 C14 119.9(4)
C12 C13 H13A 120.1
C14 C13 H13A 120.1
C9 C14 C13 121.0(4)
C9 C14 H14A 119.5
C13 C14 H14A 119.5
N2 C15 C16 110.6(2)
N2 C15 N1 104.1(2)
C16 C15 N1 111.7(2)
N2 C15 H15A 110.1
C16 C15 H15A 110.1
N1 C15 H15A 110.1
N3 C16 C17 121.7(3)
N3 C16 C15 114.2(2)
C17 C16 C15 124.1(2)
C16 C17 C18 118.2(3)
C16 C17 H17A 120.9
C18 C17 H17A 120.9
C19 C18 C17 120.1(3)
C19 C18 H18A 119.9
C17 C18 H18A 119.9
C18 C19 C20 119.0(3)
C18 C19 H19A 120.5
C20 C19 H19A 120.5
N3 C20 C19 120.7(3)
N3 C20 C21 111.6(2)
C19 C20 C21 127.6(3)
N4 C21 C22 122.1(3)
N4 C21 C20 113.2(2)
C22 C21 C20 124.7(3)
C23 C22 C21 119.0(3)
C23 C22 H22A 120.5
C21 C22 H22A 120.5
C22 C23 C24 119.3(3)
C22 C23 H23A 120.3
C24 C23 H23A 120.3
C23 C24 C25 118.8(3)
C23 C24 H24A 120.6
C25 C24 H24A 120.6
N4 C25 C24 122.8(3)
N4 C25 H25A 118.6
C24 C25 H25A 118.6
C40 N5 C32 105.5(2)
C40 N5 Fe1 109.94(15)
C32 N5 Fe1 118.33(15)
C40 N5 H5 104(2)
C32 N5 H5 113(2)
Fe1 N5 H5 105(2)
C40 N6 C33 104.4(2)
C40 N6 H6 112(2)
C33 N6 H6 109(2)
C41 N7 C45 120.6(2)
C41 N7 Fe1 120.53(17)
C45 N7 Fe1 118.06(18)
C50 N8 C46 119.0(2)
C50 N8 Fe1 126.6(2)
C46 N8 Fe1 114.41(18)
C31 C26 C27 120.6(3)
C31 C26 H26A 119.7
C27 C26 H26A 119.7
C28 C27 C26 120.5(3)
C28 C27 H27A 119.7
C26 C27 H27A 119.7
C29 C28 C27 119.4(3)
C29 C28 H28A 120.3
C27 C28 H28A 120.3
C28 C29 C30 120.1(3)
C28 C29 H29A 120.0
C30 C29 H29A 120.0
C29 C30 C31 120.9(3)
C29 C30 H30A 119.6
C31 C30 H30A 119.6
C26 C31 C30 118.5(3)
C26 C31 C32 123.1(3)
C30 C31 C32 118.4(2)
C31 C32 N5 115.0(2)
C31 C32 C33 115.4(2)
N5 C32 C33 103.8(2)
C31 C32 H32A 107.4
N5 C32 H32A 107.4
C33 C32 H32A 107.4
N6 C33 C34 114.3(2)
N6 C33 C32 99.9(2)
C34 C33 C32 112.1(2)
N6 C33 H33A 110.1
C34 C33 H33A 110.1
C32 C33 H33A 110.1
C35 C34 C39 119.6(3)
C35 C34 C33 120.5(3)
C39 C34 C33 119.9(3)
C34 C35 C36 120.2(3)
C34 C35 H35A 119.9
C36 C35 H35A 119.9
C37 C36 C35 120.1(3)
C37 C36 H36A 120.0
C35 C36 H36A 120.0
C36 C37 C38 119.9(3)
C36 C37 H37A 120.0
C38 C37 H37A 120.0
C37 C38 C39 120.3(3)
C37 C38 H38A 119.8
C39 C38 H38A 119.8
C38 C39 C34 119.9(3)
C38 C39 H39A 120.1
C34 C39 H39A 120.1
N6 C40 N5 104.3(2)
N6 C40 C41 110.8(2)
N5 C40 C41 111.5(2)
N6 C40 H40A 110.0
N5 C40 H40A 110.0
C41 C40 H40A 110.0
N7 C41 C42 121.2(2)
N7 C41 C40 114.0(2)
C42 C41 C40 124.7(2)
C41 C42 C43 119.2(3)
C41 C42 H42A 120.4
C43 C42 H42A 120.4
C44 C43 C42 119.3(3)
C44 C43 H43A 120.4
C42 C43 H43A 120.4
C43 C44 C45 119.2(2)
C43 C44 H44A 120.4
C45 C44 H44A 120.4
N7 C45 C44 120.5(2)
N7 C45 C46 111.3(2)
C44 C45 C46 128.2(2)
N8 C46 C47 121.7(3)
N8 C46 C45 114.1(2)
C47 C46 C45 124.2(3)
C48 C47 C46 118.7(3)
C48 C47 H47A 120.6
C46 C47 H47A 120.6
C49 C48 C47 119.1(3)
C49 C48 H48A 120.4
C47 C48 H48A 120.4
C48 C49 C50 119.9(3)
C48 C49 H49A 120.0
C50 C49 H49A 120.0
N8 C50 C49 121.6(3)
N8 C50 H50A 119.2
C49 C50 H50A 119.2
F13 P1 F15 91.54(17)
F13 P1 F12 92.39(15)
F15 P1 F12 91.34(16)
F13 P1 F14 89.73(17)
F15 P1 F14 178.56(16)
F12 P1 F14 89.29(16)
F13 P1 F10 90.14(15)
F15 P1 F10 89.39(15)
F12 P1 F10 177.35(15)
F14 P1 F10 89.92(15)
F13 P1 F11 179.07(18)
F15 P1 F11 89.19(14)
F12 P1 F11 88.16(14)
F14 P1 F11 89.53(15)
F10 P1 F11 89.31(14)

loop_
_geom_bond_atom_site_label_1
_geom_bond_atom_site_label_2
_geom_bond_distance
Fe1 N3 1.885(2)
Fe1 N7 1.889(2)
Fe1 N8 1.954(2)
Fe1 N4 1.964(2)
Fe1 N5 2.066(2)
Fe1 N1 2.078(2)
N1 C7 1.506(3)
N1 C15 1.514(3)
N1 H1 0.894(18)
N2 C15 1.451(4)
N2 C8 1.463(4)
N2 H2 0.894(18)
N3 C16 1.339(3)
N3 C20 1.358(3)
N4 C25 1.340(4)
N4 C21 1.364(4)
C1 C6 1.385(4)
C1 C2 1.393(5)
C1 H1A 0.9500
C2 C3 1.381(5)
C2 H2A 0.9500
C3 C4 1.377(6)
C3 H3A 0.9500
C4 C5 1.388(5)
C4 H4A 0.9500
C5 C6 1.403(4)
C5 H5A 0.9500
C6 C7 1.502(4)
C7 C8 1.533(4)
C7 H7A 1.0000
C8 C9 1.506(4)
C8 H8A 1.0000
C9 C14 1.380(5)
C9 C10 1.398(5)
C10 C11 1.387(5)
C10 H10A 0.9500
C11 C12 1.393(7)
C11 H11A 0.9500
C12 C13 1.362(7)
C12 H12A 0.9500
C13 C14 1.393(5)
C13 H13A 0.9500
C14 H14A 0.9500
C15 C16 1.506(4)
C15 H15A 1.0000
C16 C17 1.382(4)
C17 C18 1.392(4)
C17 H17A 0.9500
C18 C19 1.376(5)
C18 H18A 0.9500
C19 C20 1.384(4)
C19 H19A 0.9500
C20 C21 1.469(4)
C21 C22 1.386(4)
C22 C23 1.382(5)
C22 H22A 0.9500
C23 C24 1.384(5)
C23 H23A 0.9500
C24 C25 1.389(4)
C24 H24A 0.9500
C25 H25A 0.9500
N5 C40 1.503(3)
N5 C32 1.509(3)
N5 H5 0.873(18)
N6 C40 1.451(4)
N6 C33 1.461(3)
N6 H6 0.871(18)
N7 C41 1.342(3)
N7 C45 1.358(3)
N8 C50 1.337(3)
N8 C46 1.358(4)
C26 C31 1.386(4)
C26 C27 1.388(4)
C26 H26A 0.9500
C27 C28 1.385(5)
C27 H27A 0.9500
C28 C29 1.382(5)
C28 H28A 0.9500
C29 C30 1.391(4)
C29 H29A 0.9500
C30 C31 1.393(4)
C30 H30A 0.9500
C31 C32 1.503(4)
C32 C33 1.542(4)
C32 H32A 1.0000
C33 C34 1.503(4)
C33 H33A 1.0000
C34 C35 1.382(4)
C34 C39 1.397(4)
C35 C36 1.397(5)
C35 H35A 0.9500
C36 C37 1.378(5)
C36 H36A 0.9500
C37 C38 1.386(5)
C37 H37A 0.9500
C38 C39 1.388(4)
C38 H38A 0.9500
C39 H39A 0.9500
C40 C41 1.507(3)
C40 H40A 1.0000
C41 C42 1.375(4)
C42 C43 1.400(4)
C42 H42A 0.9500
C43 C44 1.385(4)
C43 H43A 0.9500
C44 C45 1.390(4)
C44 H44A 0.9500
C45 C46 1.461(4)
C46 C47 1.395(3)
C47 C48 1.386(4)
C47 H47A 0.9500
C48 C49 1.370(5)
C48 H48A 0.9500
C49 C50 1.392(4)
C49 H49A 0.9500
C50 H50A 0.9500
P1 F13 1.579(2)
P1 F15 1.581(3)
P1 F12 1.590(3)
P1 F14 1.594(3)
P1 F10 1.594(3)
P1 F11 1.602(2)
